data_4069720
loop_
_publ_author_name
'Ferreira, Andr\'e P.'
'da Silva, Jo\~ao L. Ferreira'
'Duarte, M. Teresa'
'da Piedade, M. F\'atima Minas'
'Robalo, M. Paula'
'Harjivan, Shrika G.'
'Marzano, Cristina'
'Gandin, Valentina'
'Marques, M. Matilde'

_publ_section_title
;
 Synthesis and Characterization of New Organometallic Benzo[b]thiophene
 Derivatives with Potential Antitumor Properties
;
_journal_issue 18
_journal_name_full Organometallics
_journal_page_first 5412
_journal_paper_doi 10.1021/om9003835
_journal_volume 28
_journal_year 2009
_chemical_formula_moiety 'C19 H18 Fe O2 S'
_chemical_formula_sum 'C19 H18 Fe O2 S'
_chemical_formula_weight 366.24
_chemical_name_systematic
;
1-ferrocenyl-2-[3-(methoxyphenyl)thio]ethanone
;
_space_group_IT_number 14
_symmetry_cell_setting monoclinic
_symmetry_space_group_name_Hall '-P 2ybc'
_symmetry_space_group_name_H-M 'P 1 21/c 1'
_atom_sites_solution_hydrogens geom
_atom_sites_solution_primary direct
_atom_sites_solution_secondary difmap
_audit_creation_method SHELXL-97
_cell_angle_alpha 90.00
_cell_angle_beta 97.571(2)
_cell_angle_gamma 90.00
_cell_formula_units_Z 4
_cell_length_a 21.5959(8)
_cell_length_b 7.3570(3)
_cell_length_c 10.2431(3)
_cell_measurement_temperature 150(2)
_cell_measurement_theta_max 26.18
_cell_measurement_theta_min 3.36
_cell_volume 1613.25(10)
_computing_structure_refinement 'SHELXL-97 (Sheldrick, 1997)'
_diffrn_ambient_temperature 150(2)
_diffrn_measured_fraction_theta_full 0.933
_diffrn_measured_fraction_theta_max 0.933
_diffrn_radiation_monochromator graphite
_diffrn_radiation_source 'fine-focus sealed tube'
_diffrn_radiation_type MoK\a
_diffrn_radiation_wavelength 0.71073
_diffrn_reflns_av_R_equivalents 0.0416
_diffrn_reflns_av_sigmaI/netI 0.0308
_diffrn_reflns_limit_h_max 26
_diffrn_reflns_limit_h_min -26
_diffrn_reflns_limit_k_max 9
_diffrn_reflns_limit_k_min -9
_diffrn_reflns_limit_l_max 12
_diffrn_reflns_limit_l_min -10
_diffrn_reflns_number 17227
_diffrn_reflns_theta_full 26.18
_diffrn_reflns_theta_max 26.18
_diffrn_reflns_theta_min 3.36
_exptl_absorpt_coefficient_mu 1.070
_exptl_absorpt_correction_T_max 0.8144
_exptl_absorpt_correction_T_min 0.6741
_exptl_absorpt_correction_type multi-scan
_exptl_absorpt_process_details SADABS
_exptl_crystal_colour red
_exptl_crystal_density_diffrn 1.508
_exptl_crystal_density_method 'not measured'
_exptl_crystal_description prism
_exptl_crystal_F_000 760
_exptl_crystal_size_max 0.40
_exptl_crystal_size_mid 0.25
_exptl_crystal_size_min 0.20
_refine_diff_density_max 0.445
_refine_diff_density_min -0.206
_refine_diff_density_rms 0.055
_refine_ls_extinction_method none
_refine_ls_goodness_of_fit_ref 1.033
_refine_ls_hydrogen_treatment mixed
_refine_ls_matrix_type full
_refine_ls_number_parameters 209
_refine_ls_number_reflns 3029
_refine_ls_number_restraints 0
_refine_ls_restrained_S_all 1.033
_refine_ls_R_factor_all 0.0401
_refine_ls_R_factor_gt 0.0279
_refine_ls_shift/su_max 0.000
_refine_ls_shift/su_mean 0.000
_refine_ls_structure_factor_coef Fsqd
_refine_ls_weighting_details 'calc w=1/[\s^2^(Fo^2^)+(0.0322P)^2^+0.5539P] where P=(Fo^2^+2Fc^2^)/3'
_refine_ls_weighting_scheme calc
_refine_ls_wR_factor_gt 0.0624
_refine_ls_wR_factor_ref 0.0675
_reflns_number_gt 2481
_reflns_number_total 3029
_reflns_threshold_expression >2sigma(I)
_cod_data_source_file om9003835_si_002.cif
_cod_data_source_block compound6
_cod_original_sg_symbol_H-M P21/c
_cod_database_code 4069720

loop_
_symmetry_equiv_pos_as_xyz
'x, y, z'
'-x, y+1/2, -z+1/2'
'-x, -y, -z'
'x, -y-1/2, z-1/2'

loop_
_atom_site_label
_atom_site_type_symbol
_atom_site_fract_x
_atom_site_fract_y
_atom_site_fract_z
_atom_site_U_iso_or_equiv
_atom_site_adp_type
_atom_site_occupancy
_atom_site_symmetry_multiplicity
_atom_site_calc_flag
_atom_site_refinement_flags
Fe1 Fe 0.380639(12) 0.48065(3) 0.59221(3) 0.01534(9) Uani 1 1 d .
S1 S 0.20448(2) 0.05094(8) 0.62949(6) 0.03380(16) Uani 1 1 d .
O2 O 0.03774(7) 0.2533(2) 0.92610(18) 0.0418(4) Uani 1 1 d .
O1 O 0.25085(7) 0.4386(2) 0.81874(17) 0.0360(4) Uani 1 1 d .
C19 C 0.02449(13) 0.4086(4) 0.8436(3) 0.0514(7) Uani 1 1 d .
H19A H 0.0612 0.4830 0.8472 0.077 Uiso 1 1 calc R
H19B H -0.0086 0.4776 0.8736 0.077 Uiso 1 1 calc R
H19C H 0.0120 0.3698 0.7545 0.077 Uiso 1 1 calc R
C15 C 0.12760(11) -0.1597(3) 0.9313(3) 0.0414(7) Uani 1 1 d .
H15 H 0.1307 -0.2687 0.9776 0.050 Uiso 1 1 calc R
C14 C 0.16534(10) -0.1310(3) 0.8326(3) 0.0361(6) Uani 1 1 d .
H14 H 0.1936 -0.2194 0.8137 0.043 Uiso 1 1 calc R
C16 C 0.08600(10) -0.0301(3) 0.9614(3) 0.0360(6) Uani 1 1 d .
H16 H 0.0615 -0.0506 1.0281 0.043 Uiso 1 1 calc R
C17 C 0.08085(9) 0.1328(3) 0.8910(2) 0.0310(5) Uani 1 1 d .
C12 C 0.21850(9) 0.2933(3) 0.6133(2) 0.0291(5) Uani 1 1 d .
H12A H 0.2329 0.3168 0.5291 0.035 Uiso 1 1 calc R
H12B H 0.1797 0.3590 0.6155 0.035 Uiso 1 1 calc R
C13 C 0.15997(9) 0.0321(3) 0.7628(2) 0.0284(5) Uani 1 1 d .
C18 C 0.11777(9) 0.1636(3) 0.7925(2) 0.0282(5) Uani 1 1 d .
H18 H 0.1143 0.2726 0.7461 0.034 Uiso 1 1 calc R
C8 C 0.43949(9) 0.3562(3) 0.7375(2) 0.0277(5) Uani 1 1 d .
H8 H 0.4800 0.3923 0.7693 0.033 Uiso 1 1 calc R
C2 C 0.38311(10) 0.7571(2) 0.5815(2) 0.0259(5) Uani 1 1 d .
H2 H 0.3881 0.8366 0.6527 0.031 Uiso 1 1 calc R
C1 C 0.32547(10) 0.6927(3) 0.5156(2) 0.0255(5) Uani 1 1 d .
H1 H 0.2860 0.7226 0.5358 0.031 Uiso 1 1 calc R
C9 C 0.42250(9) 0.2333(2) 0.6320(2) 0.0248(5) Uani 1 1 d .
H9 H 0.4499 0.1740 0.5836 0.030 Uiso 1 1 calc R
C11 C 0.26660(9) 0.3605(2) 0.7226(2) 0.0240(5) Uani 1 1 d .
C3 C 0.43196(10) 0.6793(3) 0.5199(2) 0.0241(5) Uani 1 1 d .
H3 H 0.4745 0.6988 0.5433 0.029 Uiso 1 1 calc R
C7 C 0.38472(9) 0.4144(3) 0.7861(2) 0.0236(5) Uani 1 1 d .
H7 H 0.3828 0.4949 0.8554 0.028 Uiso 1 1 calc R
C5 C 0.33859(9) 0.5745(2) 0.4135(2) 0.0234(5) Uani 1 1 d .
H5 H 0.3093 0.5130 0.3549 0.028 Uiso 1 1 calc R
C4 C 0.40408(9) 0.5666(3) 0.4164(2) 0.0228(4) Uani 1 1 d .
H4 H 0.4253 0.4988 0.3598 0.027 Uiso 1 1 calc R
C10 C 0.35647(9) 0.2164(2) 0.6130(2) 0.0197(4) Uani 1 1 d .
H10 H 0.3330 0.1460 0.5493 0.024 Uiso 1 1 calc R
C6 C 0.33257(9) 0.3276(2) 0.7100(2) 0.0189(4) Uani 1 1 d .

loop_
_atom_site_aniso_label
_atom_site_aniso_U_11
_atom_site_aniso_U_22
_atom_site_aniso_U_33
_atom_site_aniso_U_23
_atom_site_aniso_U_13
_atom_site_aniso_U_12
Fe1 0.02064(14) 0.01186(13) 0.01340(18) 0.00167(10) 0.00185(10) -0.00068(10)
S1 0.0279(3) 0.0311(3) 0.0423(4) -0.0116(2) 0.0043(2) -0.0073(2)
O2 0.0318(9) 0.0505(10) 0.0445(13) 0.0127(8) 0.0101(8) 0.0073(7)
O1 0.0412(9) 0.0310(8) 0.0400(12) -0.0093(7) 0.0210(8) -0.0038(7)
C19 0.0548(16) 0.0490(15) 0.052(2) 0.0097(13) 0.0133(14) 0.0227(13)
C15 0.0349(13) 0.0322(12) 0.052(2) 0.0181(11) -0.0130(12) -0.0109(10)
C14 0.0260(11) 0.0260(11) 0.0526(19) 0.0017(10) -0.0081(11) -0.0010(9)
C16 0.0243(11) 0.0446(13) 0.0368(16) 0.0146(11) -0.0046(10) -0.0130(10)
C17 0.0193(10) 0.0353(12) 0.0364(16) 0.0064(10) -0.0031(9) -0.0040(9)
C12 0.0242(10) 0.0340(11) 0.0292(15) 0.0073(9) 0.0036(9) 0.0013(8)
C13 0.0224(10) 0.0270(10) 0.0334(15) -0.0007(9) -0.0049(9) -0.0066(8)
C18 0.0252(10) 0.0238(10) 0.0344(16) 0.0061(9) -0.0002(9) -0.0044(8)
C8 0.0236(10) 0.0293(11) 0.0280(15) 0.0174(9) -0.0046(9) -0.0041(8)
C2 0.0496(13) 0.0105(8) 0.0170(13) 0.0005(8) 0.0023(9) -0.0016(8)
C1 0.0311(11) 0.0193(9) 0.0270(14) 0.0083(8) 0.0066(9) 0.0094(8)
C9 0.0276(10) 0.0171(9) 0.0309(15) 0.0119(8) 0.0083(9) 0.0058(8)
C11 0.0302(11) 0.0147(9) 0.0287(14) 0.0039(8) 0.0098(9) -0.0007(7)
C3 0.0281(10) 0.0207(10) 0.0227(14) 0.0088(8) 0.0005(9) -0.0069(8)
C7 0.0357(11) 0.0229(9) 0.0114(13) 0.0052(8) 0.0003(9) -0.0076(8)
C5 0.0339(11) 0.0175(9) 0.0166(13) 0.0035(8) -0.0050(9) 0.0001(8)
C4 0.0337(11) 0.0192(9) 0.0170(13) 0.0053(8) 0.0084(9) 0.0043(8)
C10 0.0278(10) 0.0117(8) 0.0204(13) 0.0024(7) 0.0060(8) -0.0007(7)
C6 0.0264(10) 0.0159(9) 0.0149(12) 0.0037(7) 0.0042(8) -0.0027(7)

loop_
_atom_type_symbol
_atom_type_description
_atom_type_scat_dispersion_real
_atom_type_scat_dispersion_imag
_atom_type_scat_source
C C 0.0033 0.0016 'International Tables Vol C Tables 4.2.6.8 and 6.1.1.4'
H H 0.0000 0.0000 'International Tables Vol C Tables 4.2.6.8 and 6.1.1.4'
O O 0.0106 0.0060 'International Tables Vol C Tables 4.2.6.8 and 6.1.1.4'
S S 0.1246 0.1234 'International Tables Vol C Tables 4.2.6.8 and 6.1.1.4'
Fe Fe 0.3463 0.8444 'International Tables Vol C Tables 4.2.6.8 and 6.1.1.4'

loop_
_geom_angle_atom_site_label_1
_geom_angle_atom_site_label_2
_geom_angle_atom_site_label_3
_geom_angle
C10 Fe1 C3 152.46(9)
C10 Fe1 C6 41.34(8)
C3 Fe1 C6 163.83(9)
C10 Fe1 C4 119.19(8)
C3 Fe1 C4 40.78(8)
C6 Fe1 C4 154.65(8)
C10 Fe1 C7 69.32(8)
C3 Fe1 C7 124.90(8)
C6 Fe1 C7 41.23(8)
C4 Fe1 C7 162.59(8)
C10 Fe1 C2 165.85(9)
C3 Fe1 C2 40.80(8)
C6 Fe1 C2 127.14(8)
C4 Fe1 C2 68.34(8)
C7 Fe1 C2 107.07(8)
C10 Fe1 C8 68.79(8)
C3 Fe1 C8 105.73(8)
C6 Fe1 C8 68.68(8)
C4 Fe1 C8 125.52(9)
C7 Fe1 C8 40.42(9)
C2 Fe1 C8 117.93(9)
C10 Fe1 C9 40.70(8)
C3 Fe1 C9 117.64(8)
C6 Fe1 C9 68.68(8)
C4 Fe1 C9 107.30(8)
C7 Fe1 C9 68.39(9)
C2 Fe1 C9 152.02(8)
C8 Fe1 C9 40.62(9)
C10 Fe1 C5 109.01(8)
C3 Fe1 C5 68.39(8)
C6 Fe1 C5 121.01(8)
C4 Fe1 C5 40.41(8)
C7 Fe1 C5 155.21(9)
C2 Fe1 C5 68.17(8)
C8 Fe1 C5 163.82(9)
C9 Fe1 C5 127.43(9)
C10 Fe1 C1 128.50(8)
C3 Fe1 C1 68.37(8)
C6 Fe1 C1 109.36(8)
C4 Fe1 C1 68.00(8)
C7 Fe1 C1 120.19(9)
C2 Fe1 C1 40.52(8)
C8 Fe1 C1 153.19(9)
C9 Fe1 C1 165.62(9)
C5 Fe1 C1 40.37(8)
C13 S1 C12 105.05(10)
C17 O2 C19 117.0(2)
O2 C19 H19A 109.5
O2 C19 H19B 109.5
H19A C19 H19B 109.5
O2 C19 H19C 109.5
H19A C19 H19C 109.5
H19B C19 H19C 109.5
C16 C15 C14 121.4(2)
C16 C15 H15 119.3
C14 C15 H15 119.3
C13 C14 C15 118.9(2)
C13 C14 H14 120.5
C15 C14 H14 120.5
C15 C16 C17 119.3(2)
C15 C16 H16 120.3
C17 C16 H16 120.3
O2 C17 C18 124.2(2)
O2 C17 C16 115.5(2)
C18 C17 C16 120.2(2)
C11 C12 S1 111.16(14)
C11 C12 H12A 109.4
S1 C12 H12A 109.4
C11 C12 H12B 109.4
S1 C12 H12B 109.4
H12A C12 H12B 108.0
C18 C13 C14 120.0(2)
C18 C13 S1 123.42(17)
C14 C13 S1 116.38(18)
C17 C18 C13 120.2(2)
C17 C18 H18 119.9
C13 C18 H18 119.9
C7 C8 C9 108.51(18)
C7 C8 Fe1 69.53(11)
C9 C8 Fe1 69.95(11)
C7 C8 H8 125.7
C9 C8 H8 125.7
Fe1 C8 H8 126.4
C1 C2 C3 108.12(18)
C1 C2 Fe1 70.37(11)
C3 C2 Fe1 69.37(11)
C1 C2 H2 125.9
C3 C2 H2 125.9
Fe1 C2 H2 125.9
C2 C1 C5 107.97(18)
C2 C1 Fe1 69.11(11)
C5 C1 Fe1 69.75(11)
C2 C1 H1 126.0
C5 C1 H1 126.0
Fe1 C1 H1 126.7
C10 C9 C8 108.31(18)
C10 C9 Fe1 68.99(10)
C8 C9 Fe1 69.44(11)
C10 C9 H9 125.8
C8 C9 H9 125.8
Fe1 C9 H9 127.3
O1 C11 C6 121.5(2)
O1 C11 C12 120.88(19)
C6 C11 C12 117.57(19)
C4 C3 C2 107.55(18)
C4 C3 Fe1 69.71(11)
C2 C3 Fe1 69.83(11)
C4 C3 H3 126.2
C2 C3 H3 126.2
Fe1 C3 H3 125.8
C8 C7 C6 108.02(19)
C8 C7 Fe1 70.05(12)
C6 C7 Fe1 69.28(11)
C8 C7 H7 126.0
C6 C7 H7 126.0
Fe1 C7 H7 126.3
C4 C5 C1 107.86(18)
C4 C5 Fe1 69.10(12)
C1 C5 Fe1 69.87(12)
C4 C5 H5 126.1
C1 C5 H5 126.1
Fe1 C5 H5 126.5
C5 C4 C3 108.51(19)
C5 C4 Fe1 70.49(12)
C3 C4 Fe1 69.51(12)
C5 C4 H4 125.7
C3 C4 H4 125.7
Fe1 C4 H4 125.8
C9 C10 C6 107.58(18)
C9 C10 Fe1 70.32(10)
C6 C10 Fe1 69.38(10)
C9 C10 H10 126.2
C6 C10 H10 126.2
Fe1 C10 H10 125.7
C7 C6 C10 107.57(17)
C7 C6 C11 125.57(19)
C10 C6 C11 126.66(18)
C7 C6 Fe1 69.49(11)
C10 C6 Fe1 69.28(11)
C11 C6 Fe1 122.57(14)

loop_
_geom_bond_atom_site_label_1
_geom_bond_atom_site_label_2
_geom_bond_distance
Fe1 C10 2.0314(18)
Fe1 C3 2.0320(19)
Fe1 C6 2.0326(19)
Fe1 C4 2.035(2)
Fe1 C7 2.035(2)
Fe1 C2 2.0381(18)
Fe1 C8 2.042(2)
Fe1 C9 2.0489(18)
Fe1 C5 2.053(2)
Fe1 C1 2.0547(19)
S1 C13 1.776(2)
S1 C12 1.820(2)
O2 C17 1.368(3)
O2 C19 1.428(3)
O1 C11 1.226(3)
C19 H19A 0.9600
C19 H19B 0.9600
C19 H19C 0.9600
C15 C16 1.373(4)
C15 C14 1.395(4)
C15 H15 0.9300
C14 C13 1.394(3)
C14 H14 0.9300
C16 C17 1.396(3)
C16 H16 0.9300
C17 C18 1.384(3)
C12 C11 1.507(3)
C12 H12A 0.9700
C12 H12B 0.9700
C13 C18 1.390(3)
C18 H18 0.9300
C8 C7 1.409(3)
C8 C9 1.420(3)
C8 H8 0.9300
C2 C1 1.417(3)
C2 C3 1.419(3)
C2 H2 0.9300
C1 C5 1.418(3)
C1 H1 0.9300
C9 C10 1.419(3)
C9 H9 0.9300
C11 C6 1.467(3)
C3 C4 1.417(3)
C3 H3 0.9300
C7 C6 1.432(3)
C7 H7 0.9300
C5 C4 1.412(3)
C5 H5 0.9300
C4 H4 0.9300
C10 C6 1.434(3)
C10 H10 0.9300

loop_
_geom_torsion_atom_site_label_1
_geom_torsion_atom_site_label_2
_geom_torsion_atom_site_label_3
_geom_torsion_atom_site_label_4
_geom_torsion
C16 C15 C14 C13 -0.6(3)
C14 C15 C16 C17 0.7(3)
C19 O2 C17 C18 8.9(3)
C19 O2 C17 C16 -170.8(2)
C15 C16 C17 O2 179.2(2)
C15 C16 C17 C18 -0.5(3)
C13 S1 C12 C11 73.92(17)
C15 C14 C13 C18 0.4(3)
C15 C14 C13 S1 -174.71(17)
C12 S1 C13 C18 32.0(2)
C12 S1 C13 C14 -153.08(16)
O2 C17 C18 C13 -179.4(2)
C16 C17 C18 C13 0.3(3)
C14 C13 C18 C17 -0.2(3)
S1 C13 C18 C17 174.51(16)
C10 Fe1 C8 C7 -82.62(12)
C3 Fe1 C8 C7 125.88(12)
C6 Fe1 C8 C7 -38.10(11)
C4 Fe1 C8 C7 165.93(11)
C2 Fe1 C8 C7 83.68(14)
C9 Fe1 C8 C7 -119.79(17)
C5 Fe1 C8 C7 -167.8(2)
C1 Fe1 C8 C7 52.8(2)
C10 Fe1 C8 C9 37.18(12)
C3 Fe1 C8 C9 -114.33(13)
C6 Fe1 C8 C9 81.69(12)
C4 Fe1 C8 C9 -74.27(14)
C7 Fe1 C8 C9 119.79(17)
C2 Fe1 C8 C9 -156.53(12)
C5 Fe1 C8 C9 -48.1(3)
C1 Fe1 C8 C9 172.63(17)
C10 Fe1 C2 C1 -43.8(4)
C3 Fe1 C2 C1 119.15(18)
C6 Fe1 C2 C1 -75.74(15)
C4 Fe1 C2 C1 81.04(14)
C7 Fe1 C2 C1 -116.77(13)
C8 Fe1 C2 C1 -159.15(13)
C9 Fe1 C2 C1 167.29(18)
C5 Fe1 C2 C1 37.39(13)
C10 Fe1 C2 C3 -163.0(3)
C6 Fe1 C2 C3 165.11(12)
C4 Fe1 C2 C3 -38.11(12)
C7 Fe1 C2 C3 124.08(13)
C8 Fe1 C2 C3 81.69(14)
C9 Fe1 C2 C3 48.1(2)
C5 Fe1 C2 C3 -81.76(13)
C1 Fe1 C2 C3 -119.15(18)
C3 C2 C1 C5 0.2(2)
Fe1 C2 C1 C5 -59.13(14)
C3 C2 C1 Fe1 59.31(13)
C10 Fe1 C1 C2 167.51(13)
C3 Fe1 C1 C2 -37.87(13)
C6 Fe1 C1 C2 125.03(13)
C4 Fe1 C1 C2 -81.96(14)
C7 Fe1 C1 C2 80.90(14)
C8 Fe1 C1 C2 44.2(2)
C9 Fe1 C1 C2 -155.4(3)
C5 Fe1 C1 C2 -119.52(18)
C10 Fe1 C1 C5 -72.97(15)
C3 Fe1 C1 C5 81.64(13)
C6 Fe1 C1 C5 -115.46(12)
C4 Fe1 C1 C5 37.56(12)
C7 Fe1 C1 C5 -159.58(11)
C2 Fe1 C1 C5 119.52(18)
C8 Fe1 C1 C5 163.71(17)
C9 Fe1 C1 C5 -35.9(4)
C7 C8 C9 C10 0.9(2)
Fe1 C8 C9 C10 -58.16(13)
C7 C8 C9 Fe1 59.02(14)
C3 Fe1 C9 C10 -157.84(13)
C6 Fe1 C9 C10 38.54(12)
C4 Fe1 C9 C10 -114.91(13)
C7 Fe1 C9 C10 83.00(13)
C2 Fe1 C9 C10 168.83(17)
C8 Fe1 C9 C10 120.24(18)
C5 Fe1 C9 C10 -74.89(15)
C1 Fe1 C9 C10 -46.3(4)
C10 Fe1 C9 C8 -120.24(18)
C3 Fe1 C9 C8 81.93(14)
C6 Fe1 C9 C8 -81.70(13)
C4 Fe1 C9 C8 124.86(13)
C7 Fe1 C9 C8 -37.24(12)
C2 Fe1 C9 C8 48.6(2)
C5 Fe1 C9 C8 164.87(12)
C1 Fe1 C9 C8 -166.5(3)
S1 C12 C11 O1 -99.6(2)
S1 C12 C11 C6 79.8(2)
C1 C2 C3 C4 -0.2(2)
Fe1 C2 C3 C4 59.76(13)
C1 C2 C3 Fe1 -59.94(13)
C10 Fe1 C3 C4 52.5(2)
C6 Fe1 C3 C4 -165.9(3)
C7 Fe1 C3 C4 166.52(11)
C2 Fe1 C3 C4 -118.58(17)
C8 Fe1 C3 C4 126.69(12)
C9 Fe1 C3 C4 84.65(13)
C5 Fe1 C3 C4 -37.38(12)
C1 Fe1 C3 C4 -80.96(13)
C10 Fe1 C3 C2 171.09(16)
C6 Fe1 C3 C2 -47.4(3)
C4 Fe1 C3 C2 118.58(17)
C7 Fe1 C3 C2 -74.90(15)
C8 Fe1 C3 C2 -114.73(13)
C9 Fe1 C3 C2 -156.77(12)
C5 Fe1 C3 C2 81.20(13)
C1 Fe1 C3 C2 37.62(12)
C9 C8 C7 C6 -0.2(2)
Fe1 C8 C7 C6 59.08(13)
C9 C8 C7 Fe1 -59.28(14)
C10 Fe1 C7 C8 81.19(13)
C3 Fe1 C7 C8 -71.98(15)
C6 Fe1 C7 C8 119.28(17)
C4 Fe1 C7 C8 -41.4(3)
C2 Fe1 C7 C8 -113.28(13)
C9 Fe1 C7 C8 37.42(12)
C5 Fe1 C7 C8 171.96(17)
C1 Fe1 C7 C8 -155.43(12)
C10 Fe1 C7 C6 -38.09(11)
C3 Fe1 C7 C6 168.74(11)
C4 Fe1 C7 C6 -160.7(2)
C2 Fe1 C7 C6 127.44(12)
C8 Fe1 C7 C6 -119.28(17)
C9 Fe1 C7 C6 -81.86(12)
C5 Fe1 C7 C6 52.7(2)
C1 Fe1 C7 C6 85.29(13)
C2 C1 C5 C4 -0.1(2)
Fe1 C1 C5 C4 -58.85(13)
C2 C1 C5 Fe1 58.73(14)
C10 Fe1 C5 C4 -113.01(12)
C3 Fe1 C5 C4 37.71(12)
C6 Fe1 C5 C4 -157.00(11)
C7 Fe1 C5 C4 165.30(17)
C2 Fe1 C5 C4 81.79(13)
C8 Fe1 C5 C4 -33.7(3)
C9 Fe1 C5 C4 -71.26(14)
C1 Fe1 C5 C4 119.31(17)
C10 Fe1 C5 C1 127.68(12)
C3 Fe1 C5 C1 -81.60(13)
C6 Fe1 C5 C1 83.69(13)
C4 Fe1 C5 C1 -119.31(17)
C7 Fe1 C5 C1 46.0(2)
C2 Fe1 C5 C1 -37.52(12)
C8 Fe1 C5 C1 -153.0(3)
C9 Fe1 C5 C1 169.43(12)
C1 C5 C4 C3 0.0(2)
Fe1 C5 C4 C3 -59.32(14)
C1 C5 C4 Fe1 59.34(14)
C2 C3 C4 C5 0.1(2)
Fe1 C3 C4 C5 59.94(14)
C2 C3 C4 Fe1 -59.83(14)
C10 Fe1 C4 C5 85.39(13)
C3 Fe1 C4 C5 -119.46(16)
C6 Fe1 C4 C5 51.4(2)
C7 Fe1 C4 C5 -159.2(2)
C2 Fe1 C4 C5 -81.33(12)
C8 Fe1 C4 C5 169.05(12)
C9 Fe1 C4 C5 128.03(12)
C1 Fe1 C4 C5 -37.53(12)
C10 Fe1 C4 C3 -155.15(12)
C6 Fe1 C4 C3 170.91(16)
C7 Fe1 C4 C3 -39.7(3)
C2 Fe1 C4 C3 38.13(12)
C8 Fe1 C4 C3 -71.49(14)
C9 Fe1 C4 C3 -112.51(12)
C5 Fe1 C4 C3 119.46(16)
C1 Fe1 C4 C3 81.93(13)
C8 C9 C10 C6 -1.2(2)
Fe1 C9 C10 C6 -59.62(13)
C8 C9 C10 Fe1 58.44(13)
C3 Fe1 C10 C9 46.3(2)
C6 Fe1 C10 C9 -118.51(18)
C4 Fe1 C10 C9 82.70(14)
C7 Fe1 C10 C9 -80.52(14)
C2 Fe1 C10 C9 -158.2(3)
C8 Fe1 C10 C9 -37.11(13)
C5 Fe1 C10 C9 125.81(13)
C1 Fe1 C10 C9 166.74(13)
C3 Fe1 C10 C6 164.80(16)
C4 Fe1 C10 C6 -158.79(11)
C7 Fe1 C10 C6 38.00(12)
C2 Fe1 C10 C6 -39.7(4)
C8 Fe1 C10 C6 81.41(13)
C9 Fe1 C10 C6 118.51(18)
C5 Fe1 C10 C6 -115.67(12)
C1 Fe1 C10 C6 -74.75(15)
C8 C7 C6 C10 -0.5(2)
Fe1 C7 C6 C10 59.03(13)
C8 C7 C6 C11 -175.61(19)
Fe1 C7 C6 C11 -116.05(19)
C8 C7 C6 Fe1 -59.56(14)
C9 C10 C6 C7 1.1(2)
Fe1 C10 C6 C7 -59.16(13)
C9 C10 C6 C11 176.06(18)
Fe1 C10 C6 C11 115.85(19)
C9 C10 C6 Fe1 60.21(13)
O1 C11 C6 C7 -15.4(3)
C12 C11 C6 C7 165.13(18)
O1 C11 C6 C10 170.41(19)
C12 C11 C6 C10 -9.0(3)
O1 C11 C6 Fe1 -102.3(2)
C12 C11 C6 Fe1 78.2(2)
C10 Fe1 C6 C7 119.08(16)
C3 Fe1 C6 C7 -35.1(3)
C4 Fe1 C6 C7 166.64(17)
C2 Fe1 C6 C7 -72.20(14)
C8 Fe1 C6 C7 37.38(12)
C9 Fe1 C6 C7 81.13(13)
C5 Fe1 C6 C7 -157.10(12)
C1 Fe1 C6 C7 -114.07(13)
C3 Fe1 C6 C10 -154.2(3)
C4 Fe1 C6 C10 47.6(2)
C7 Fe1 C6 C10 -119.08(16)
C2 Fe1 C6 C10 168.71(12)
C8 Fe1 C6 C10 -81.71(13)
C9 Fe1 C6 C10 -37.96(12)
C5 Fe1 C6 C10 83.81(13)
C1 Fe1 C6 C10 126.85(12)
C10 Fe1 C6 C11 -121.1(2)
C3 Fe1 C6 C11 84.8(3)
C4 Fe1 C6 C11 -73.5(3)
C7 Fe1 C6 C11 119.9(2)
C2 Fe1 C6 C11 47.7(2)
C8 Fe1 C6 C11 157.2(2)
C9 Fe1 C6 C11 -159.01(19)
C5 Fe1 C6 C11 -37.2(2)
C1 Fe1 C6 C11 5.79(19)
